data_4325464
loop_
_publ_author_name
'Lihong Li'
'Jan M. Becker'
'Laura E. N. Allan'
'Guy J. Clarkson'
'Scott S. Turner'
'Peter Scott'

_publ_section_title
;
 Structural and Electronic Modulation of Magnetic Properties in a Family
 of Chiral Iron Coordination Polymers
;
_journal_name_full 'Inorganic Chemistry'
_journal_page_first 5925
_journal_page_last 5935
_journal_paper_doi 10.1021/ic102291r
_journal_volume 50
_journal_year 2011
_chemical_absolute_configuration rmad
_chemical_formula_sum 'C50 H54 Fe N6 O8.5'
_chemical_formula_weight 930.84
_chemical_name_systematic
; 
 ? 
;
_space_group_IT_number 3
_symmetry_cell_setting monoclinic
_symmetry_space_group_name_Hall 'P 2y'
_symmetry_space_group_name_H-M 'P 1 2 1'
_atom_sites_solution_hydrogens geom
_atom_sites_solution_primary direct
_atom_sites_solution_secondary difmap
_audit_creation_method SHELXL-97
_cell_angle_alpha 90.00
_cell_angle_beta 103.807(2)
_cell_angle_gamma 90.00
_cell_formula_units_Z 2
_cell_length_a 13.3100(3)
_cell_length_b 11.6027(2)
_cell_length_c 15.9378(4)
_cell_measurement_reflns_used 9637
_cell_measurement_temperature 100(2)
_cell_measurement_theta_max 29.06
_cell_measurement_theta_min 2.87
_cell_volume 2390.19(9)
_computing_cell_refinement 'CrysAlis RED, Oxford Diffraction Ltd'
_computing_data_collection 'CrysAlis CCD, Oxford Diffraction Ltd'
_computing_data_reduction 'CrysAlis RED, Oxford Diffraction Ltd'
_computing_molecular_graphics 'SHELXTL (Sheldrick, 1997)'
_computing_publication_material 'SHELXTL (Sheldrick, 1997)'
_computing_structure_refinement 'SHELXL-97 (Sheldrick, 1997)'
_computing_structure_solution 'SHELXS-97 (Sheldrick, 1990)'
_diffrn_ambient_temperature 100(2)
_diffrn_detector_area_resol_mean 10.2833
_diffrn_measured_fraction_theta_full 0.991
_diffrn_measured_fraction_theta_max 0.908
_diffrn_measurement_device_type 'Oxford Diffraction Gemini R'
_diffrn_measurement_method '\f & \w scans'
_diffrn_radiation_monochromator graphite
_diffrn_radiation_source 'Enhance (Mo) X-ray Source'
_diffrn_radiation_type MoK\a
_diffrn_radiation_wavelength 0.71073
_diffrn_reflns_av_R_equivalents 0.0381
_diffrn_reflns_av_sigmaI/netI 0.0864
_diffrn_reflns_limit_h_max 18
_diffrn_reflns_limit_h_min -17
_diffrn_reflns_limit_k_max 15
_diffrn_reflns_limit_k_min -15
_diffrn_reflns_limit_l_max 16
_diffrn_reflns_limit_l_min -20
_diffrn_reflns_number 23230
_diffrn_reflns_theta_full 27.00
_diffrn_reflns_theta_max 29.14
_diffrn_reflns_theta_min 3.24
_diffrn_standards_decay_% nil
_exptl_absorpt_coefficient_mu 0.376
_exptl_absorpt_correction_T_max 1.00
_exptl_absorpt_correction_T_min 0.86
_exptl_absorpt_correction_type multi-scan
_exptl_absorpt_process_details 'ABSPACK(CrysAlis, Oxford Diffraction)'
_exptl_crystal_colour purple
_exptl_crystal_density_diffrn 1.293
_exptl_crystal_description block
_exptl_crystal_F_000 980
_exptl_crystal_size_max 0.40
_exptl_crystal_size_mid 0.18
_exptl_crystal_size_min 0.02
_refine_diff_density_max 1.039
_refine_diff_density_min -0.350
_refine_diff_density_rms 0.087
_refine_ls_abs_structure_details 'Flack H D (1983), Acta Cryst. A39, 876-881, 4944 friedel pairs'
_refine_ls_abs_structure_Flack 0.016(15)
_refine_ls_extinction_method none
_refine_ls_goodness_of_fit_ref 0.975
_refine_ls_hydrogen_treatment constr
_refine_ls_matrix_type full
_refine_ls_number_parameters 590
_refine_ls_number_reflns 11055
_refine_ls_number_restraints 14
_refine_ls_restrained_S_all 0.987
_refine_ls_R_factor_all 0.0805
_refine_ls_R_factor_gt 0.0561
_refine_ls_shift/su_max 0.000
_refine_ls_shift/su_mean 0.000
_refine_ls_structure_factor_coef Fsqd
_refine_ls_weighting_details 'calc w=1/[\s^2^(Fo^2^)+(0.0810P)^2^+0.0000P] where P=(Fo^2^+2Fc^2^)/3'
_refine_ls_weighting_scheme calc
_refine_ls_wR_factor_gt 0.1342
_refine_ls_wR_factor_ref 0.1413
_reflns_number_gt 7838
_reflns_number_total 11055
_reflns_threshold_expression >2sigma(I)
_cod_data_source_file ic102291r_si_001_5.cif
_cod_data_source_block jb35
_cod_original_formula_sum 'C50 H54 Fe N6 O8.50'
_cod_database_code 4325464

loop_
_symmetry_equiv_pos_as_xyz
'x, y, z'
'-x, y, -z'

loop_
_atom_site_label
_atom_site_type_symbol
_atom_site_fract_x
_atom_site_fract_y
_atom_site_fract_z
_atom_site_U_iso_or_equiv
_atom_site_adp_type
_atom_site_occupancy
_atom_site_symmetry_multiplicity
_atom_site_calc_flag
_atom_site_refinement_flags
_atom_site_disorder_assembly
_atom_site_disorder_group
Fe1 Fe 0.5000 0.42372(5) 0.5000 0.01539(16) Uani 1 2 d S . .
O1 O 0.54966(15) 0.4238(2) 0.38959(15) 0.0187(5) Uani 1 1 d . . .
N1 n 0.66108(19) 0.4228(2) 0.56657(17) 0.0165(5) Uani 1 1 d . . .
C1 C 0.6408(2) 0.4338(3) 0.3735(2) 0.0167(7) Uani 1 1 d . . .
C2 C 0.6488(3) 0.4431(3) 0.2866(2) 0.0222(8) Uani 1 1 d . . .
H2A H 0.5874 0.4429 0.2416 0.027 Uiso 1 1 calc R . .
O2B O 0.9359(2) 0.4471(2) 0.23454(18) 0.0326(7) Uani 1 1 d . . .
N2 n 0.9322(2) 0.4594(3) 0.3092(2) 0.0256(7) Uani 1 1 d . . .
O2A O 1.0096(2) 0.4785(3) 0.3686(2) 0.0394(8) Uani 1 1 d . . .
N3 n 0.5000 0.6184(4) 0.5000 0.0165(9) Uani 1 2 d S . .
C3 C 0.7431(3) 0.4525(3) 0.2656(2) 0.0232(8) Uani 1 1 d . . .
H3A H 0.7470 0.4582 0.2070 0.028 Uiso 1 1 calc R . .
N4 n 0.5000 1.2298(4) 0.5000 0.0196(10) Uani 1 2 d S . .
C4 C 0.8323(2) 0.4534(3) 0.3319(2) 0.0209(8) Uani 1 1 d . . .
C5 C 0.8287(3) 0.4456(3) 0.4170(2) 0.0205(8) Uani 1 1 d . . .
H5A H 0.8912 0.4479 0.4608 0.025 Uiso 1 1 calc R . .
C6 C 0.7344(2) 0.4343(3) 0.4399(2) 0.0192(7) Uani 1 1 d . . .
C7 C 0.7381(2) 0.4279(3) 0.5315(2) 0.0200(7) Uani 1 1 d . . .
H7A H 0.8049 0.4273 0.5697 0.024 Uiso 1 1 calc R . .
C8 C 0.6866(2) 0.4155(3) 0.6628(2) 0.0208(7) Uani 1 1 d . . .
H8A H 0.6202 0.4259 0.6808 0.025 Uiso 1 1 calc R . .
C9 C 0.7585(3) 0.5113(3) 0.7052(3) 0.0264(9) Uani 1 1 d . . .
H9A H 0.7285 0.5860 0.6839 0.040 Uiso 1 1 calc R . .
H9B H 0.8258 0.5023 0.6912 0.040 Uiso 1 1 calc R . .
H9C H 0.7674 0.5076 0.7680 0.040 Uiso 1 1 calc R . .
C10 C 0.7264(3) 0.2949(3) 0.6919(3) 0.0274(9) Uani 1 1 d . . .
C11 C 0.6597(3) 0.2103(4) 0.7046(3) 0.0374(10) Uani 1 1 d . . .
H11A H 0.5883 0.2278 0.6961 0.045 Uiso 1 1 calc R . .
C12 C 0.6940(4) 0.0997(4) 0.7298(3) 0.0431(12) Uani 1 1 d . . .
H12A H 0.6462 0.0431 0.7390 0.052 Uiso 1 1 calc R . .
C13 C 0.7967(4) 0.0720(4) 0.7413(3) 0.0476(13) Uani 1 1 d . . .
H13A H 0.8206 -0.0036 0.7584 0.057 Uiso 1 1 calc R . .
C14 C 0.8642(4) 0.1552(4) 0.7277(3) 0.0416(11) Uani 1 1 d . . .
H14A H 0.9352 0.1365 0.7348 0.050 Uiso 1 1 calc R . .
C15 C 0.8311(3) 0.2657(3) 0.7039(3) 0.0353(10) Uani 1 1 d . . .
H15A H 0.8794 0.3223 0.6956 0.042 Uiso 1 1 calc R . .
C16 C 0.4586(3) 0.6797(3) 0.5544(2) 0.0231(8) Uani 1 1 d . . .
H16A H 0.4285 0.6390 0.5940 0.028 Uiso 1 1 calc R . .
C17 C 0.4572(3) 0.7987(3) 0.5565(2) 0.0233(8) Uani 1 1 d . . .
H17A H 0.4267 0.8373 0.5968 0.028 Uiso 1 1 calc R . .
C18 C 0.5000 0.8622(4) 0.5000 0.0168(12) Uani 1 2 d S . .
C19 C 0.5000 0.9902(4) 0.5000 0.0178(12) Uani 1 2 d S . .
C20 C 0.4254(3) 1.0530(3) 0.5280(2) 0.0216(8) Uani 1 1 d . . .
H20A H 0.3730 1.0143 0.5483 0.026 Uiso 1 1 calc R . .
C21 C 0.4276(3) 1.1711(3) 0.5261(2) 0.0213(8) Uani 1 1 d . . .
H21A H 0.3750 1.2126 0.5442 0.026 Uiso 1 1 calc R . .
Fe2 Fe 1.0000 -0.17388(5) 1.0000 0.01541(17) Uani 1 2 d S . .
O3 O 0.88504(16) -0.1773(2) 0.89075(14) 0.0168(5) Uani 1 1 d . . .
O4B O 0.41832(19) -0.2635(3) 0.87972(19) 0.0376(7) Uani 1 1 d . . .
O4A O 0.41491(19) -0.2646(3) 0.74357(19) 0.0329(7) Uani 1 1 d . . .
N5 n 0.8772(2) -0.1667(2) 1.06952(18) 0.0178(6) Uani 1 1 d . . .
N6 n 0.4610(2) -0.2551(3) 0.8193(2) 0.0281(7) Uani 1 1 d . . .
N7 n 1.0000 -0.3703(3) 1.0000 0.0173(10) Uani 1 2 d S . .
N8 n 1.0000 -0.9831(4) 1.0000 0.0149(9) Uani 1 2 d S . .
C22 C 0.7865(2) -0.1946(2) 0.8777(2) 0.0159(7) Uani 1 1 d . . .
C23 C 0.7279(3) -0.2128(3) 0.7924(2) 0.0206(8) Uani 1 1 d . . .
H23A H 0.7626 -0.2125 0.7468 0.025 Uiso 1 1 calc R . .
C24 C 0.6233(3) -0.2306(3) 0.7726(2) 0.0224(8) Uani 1 1 d . . .
H24A H 0.5863 -0.2426 0.7145 0.027 Uiso 1 1 calc R . .
C25 C 0.5718(3) -0.2310(3) 0.8395(3) 0.0222(8) Uani 1 1 d . . .
C26 C 0.6243(3) -0.2130(3) 0.9232(3) 0.0243(8) Uani 1 1 d . . .
H26A H 0.5875 -0.2125 0.9675 0.029 Uiso 1 1 calc R . .
C27 C 0.7318(3) -0.1951(3) 0.9449(2) 0.0195(8) Uani 1 1 d . . .
C28 C 0.7809(3) -0.1762(3) 1.0354(2) 0.0230(8) Uani 1 1 d . . .
H28A H 0.7360 -0.1703 1.0735 0.028 Uiso 1 1 calc R . .
C29 C 0.9053(3) -0.1518(3) 1.1653(3) 0.0242(9) Uani 1 1 d . . .
H29A H 0.9801 -0.1300 1.1819 0.029 Uiso 1 1 calc R . .
C30 C 0.8954(3) -0.2679(4) 1.2084(3) 0.0328(9) Uani 1 1 d . . .
H30A H 0.9361 -0.3262 1.1866 0.049 Uiso 1 1 calc R . .
H30B H 0.8226 -0.2914 1.1950 0.049 Uiso 1 1 calc R . .
H30C H 0.9212 -0.2605 1.2711 0.049 Uiso 1 1 calc R . .
C31 C 0.8458(3) -0.0549(3) 1.1949(2) 0.0236(8) Uani 1 1 d . . .
C32 C 0.8668(3) 0.0605(3) 1.1748(3) 0.0297(9) Uani 1 1 d . . .
H32A H 0.9178 0.0755 1.1434 0.036 Uiso 1 1 calc R . .
C33 C 0.8140(4) 0.1510(4) 1.2004(3) 0.0402(11) Uani 1 1 d . . .
H33A H 0.8305 0.2278 1.1879 0.048 Uiso 1 1 calc R . .
C34 C 0.7380(4) 0.1315(4) 1.2437(4) 0.0464(12) Uani 1 1 d . . .
H34A H 0.7004 0.1941 1.2596 0.056 Uiso 1 1 calc R . .
C35 C 0.7170(4) 0.0213(4) 1.2638(3) 0.0430(11) Uani 1 1 d . . .
H35A H 0.6651 0.0077 1.2945 0.052 Uiso 1 1 calc R . .
C36 C 0.7699(3) -0.0716(4) 1.2401(3) 0.0321(9) Uani 1 1 d . . .
H36A H 0.7540 -0.1476 1.2550 0.038 Uiso 1 1 calc R . .
C37 C 0.9561(3) -0.4309(3) 0.9294(2) 0.0193(7) Uani 1 1 d . . .
H37A H 0.9247 -0.3896 0.8784 0.023 Uiso 1 1 calc R . .
C38 C 0.9537(3) -0.5503(3) 0.9262(2) 0.0195(7) Uani 1 1 d . . .
H38A H 0.9209 -0.5893 0.8745 0.023 Uiso 1 1 calc R . .
C39 C 1.0000 -0.6119(4) 1.0000 0.0179(12) Uani 1 2 d S . .
C40 C 1.0000 -0.7398(4) 1.0000 0.0138(11) Uani 1 2 d S . .
C41 C 0.9139(3) -0.8021(3) 0.9559(2) 0.0216(8) Uani 1 1 d . . .
H41A H 0.8537 -0.7631 0.9248 0.026 Uiso 1 1 calc R . .
C42 C 0.9171(3) -0.9211(3) 0.9580(2) 0.0196(8) Uani 1 1 d . . .
H42A H 0.8573 -0.9619 0.9281 0.024 Uiso 1 1 calc R . .
O100 O 0.7740(3) -0.1228(3) 0.4732(2) 0.0467(8) Uani 1 1 d . . .
C101 C 0.7948(4) -0.1129(6) 0.5635(4) 0.0671(19) Uani 1 1 d . . .
H10A H 0.7331 -0.1352 0.5843 0.081 Uiso 1 1 calc R . .
H10B H 0.8129 -0.0323 0.5813 0.081 Uiso 1 1 calc R . .
C102 C 0.8836(4) -0.1914(6) 0.6010(3) 0.0620(16) Uani 1 1 d . . .
H10C H 0.9510 -0.1549 0.6018 0.074 Uiso 1 1 calc R . .
H10D H 0.8825 -0.2169 0.6601 0.074 Uiso 1 1 calc R . .
C103 C 0.8606(5) -0.2877(6) 0.5380(4) 0.0742(18) Uani 1 1 d . . .
H10E H 0.8074 -0.3398 0.5511 0.089 Uiso 1 1 calc R . .
H10F H 0.9237 -0.3329 0.5380 0.089 Uiso 1 1 calc R . .
C104 C 0.8209(4) -0.2269(4) 0.4525(3) 0.0474(12) Uani 1 1 d . . .
H10G H 0.8785 -0.2093 0.4251 0.057 Uiso 1 1 calc R . .
H10H H 0.7695 -0.2753 0.4126 0.057 Uiso 1 1 calc R . .
O200 O 0.7255(4) -0.5963(5) 0.9293(4) 0.0396(14) Uiso 0.50 1 d PU A 1
C201 C 0.7397(8) -0.5357(9) 1.0121(7) 0.043(2) Uiso 0.50 1 d PU A 1
C202 C 0.6351(7) -0.5350(8) 1.0360(6) 0.041(2) Uiso 0.50 1 d PU A 1
C203 C 0.5586(7) -0.5412(8) 0.9438(6) 0.044(2) Uiso 0.50 1 d PU A 1
C204 C 0.6275(8) -0.5545(10) 0.8791(7) 0.045(2) Uiso 0.50 1 d PU A 1
C20A C 0.6970(10) -0.6750(12) 0.9419(8) 0.071(2) Uiso 0.50 1 d PU B 2
C22A C 0.7065(11) -0.4923(12) 1.0104(9) 0.069(3) Uiso 0.50 1 d PU B 2
C21A C 0.7296(11) -0.6200(12) 1.0338(10) 0.078(3) Uiso 0.50 1 d PU B 2
C23A C 0.6131(12) -0.6211(14) 0.8920(10) 0.081(3) Uiso 0.50 1 d PU B 2
C24A C 0.6381(10) -0.4943(12) 0.9206(9) 0.072(3) Uiso 0.50 1 d PU B 2
O300 O 0.9518(14) 0.2311(18) 0.5245(13) 0.089(5) Uiso 0.25 1 d P . .
C301 C 0.9439(11) 0.1722(13) 0.4357(9) 0.080(4) Uiso 0.50 1 d P . .
C302 C 0.9727(9) 0.0684(11) 0.4485(5) 0.067(3) Uiso 0.50 1 d PD . .
C400 C 0.5000 -0.0007(16) 1.0000 0.074(5) Uiso 0.50 2 d SPD . .
C401 C 0.5589(11) 0.0557(13) 1.0572(9) 0.085(4) Uiso 0.50 1 d PD . .
C402 C 0.5510(8) 0.1801(12) 1.0415(7) 0.077(4) Uiso 0.50 1 d PD . .

loop_
_atom_site_aniso_label
_atom_site_aniso_U_11
_atom_site_aniso_U_22
_atom_site_aniso_U_33
_atom_site_aniso_U_23
_atom_site_aniso_U_13
_atom_site_aniso_U_12
Fe1 0.0132(3) 0.0107(3) 0.0242(4) 0.000 0.0083(3) 0.000
O1 0.0136(10) 0.0192(11) 0.0244(13) -0.0009(11) 0.0067(9) -0.0013(11)
N1 0.0169(13) 0.0122(12) 0.0210(15) 0.0032(13) 0.0056(11) 0.0048(13)
C1 0.0181(15) 0.0069(15) 0.029(2) -0.0028(14) 0.0125(14) 0.0004(14)
C2 0.0184(16) 0.0220(19) 0.025(2) -0.0024(15) 0.0039(14) 0.0023(15)
O2B 0.0324(14) 0.0388(17) 0.0339(17) 0.0008(13) 0.0225(12) 0.0019(13)
N2 0.0233(16) 0.0254(17) 0.032(2) 0.0023(14) 0.0137(15) 0.0035(14)
O2A 0.0181(13) 0.063(2) 0.0394(19) -0.0064(15) 0.0117(13) -0.0064(14)
N3 0.018(2) 0.013(2) 0.021(3) 0.000 0.0079(19) 0.000
C3 0.0262(19) 0.0229(19) 0.023(2) -0.0013(14) 0.0106(15) 0.0012(15)
N4 0.018(2) 0.010(2) 0.032(3) 0.000 0.007(2) 0.000
C4 0.0137(16) 0.0170(17) 0.034(2) 0.0016(14) 0.0106(15) 0.0026(14)
C5 0.0181(16) 0.0177(18) 0.027(2) 0.0006(14) 0.0082(14) 0.0022(14)
C6 0.0157(16) 0.0151(16) 0.028(2) 0.0023(16) 0.0072(14) 0.0022(16)
C7 0.0133(15) 0.0200(16) 0.026(2) 0.0035(17) 0.0042(14) -0.0001(17)
C8 0.0160(15) 0.0244(17) 0.024(2) 0.0038(17) 0.0078(14) 0.0010(17)
C9 0.029(2) 0.026(2) 0.027(2) -0.0017(17) 0.0123(17) -0.0017(18)
C10 0.029(2) 0.028(2) 0.023(2) 0.0012(15) 0.0035(16) -0.0015(17)
C11 0.040(2) 0.035(2) 0.033(3) 0.0050(18) 0.0017(19) -0.009(2)
C12 0.065(3) 0.024(2) 0.035(3) -0.0003(18) 0.001(2) -0.021(2)
C13 0.072(4) 0.031(2) 0.034(3) 0.0082(19) 0.002(2) 0.009(2)
C14 0.051(3) 0.035(2) 0.040(3) 0.011(2) 0.013(2) 0.015(2)
C15 0.032(2) 0.032(2) 0.044(3) 0.0058(18) 0.015(2) 0.0031(18)
C16 0.031(2) 0.0137(16) 0.031(2) 0.0019(15) 0.0189(18) -0.0014(15)
C17 0.029(2) 0.0155(17) 0.030(2) -0.0046(14) 0.0161(17) -0.0025(15)
C18 0.016(3) 0.012(2) 0.022(3) 0.000 0.003(2) 0.000
C19 0.017(3) 0.015(3) 0.019(3) 0.000 0.000(2) 0.000
C20 0.0191(18) 0.0165(17) 0.032(2) -0.0002(15) 0.0113(16) -0.0027(15)
C21 0.0192(18) 0.0123(16) 0.034(2) -0.0010(15) 0.0105(16) 0.0011(14)
Fe2 0.0148(3) 0.0084(3) 0.0244(4) 0.000 0.0074(3) 0.000
O3 0.0159(11) 0.0143(10) 0.0222(13) -0.0002(11) 0.0084(9) 0.0011(11)
O4B 0.0191(13) 0.0616(19) 0.0357(18) -0.0087(15) 0.0139(12) -0.0041(14)
O4A 0.0192(13) 0.0481(17) 0.0316(18) -0.0088(14) 0.0065(12) -0.0075(13)
N5 0.0187(14) 0.0147(13) 0.0218(16) 0.0000(13) 0.0083(12) 0.0010(13)
N6 0.0162(15) 0.0374(19) 0.031(2) -0.0052(15) 0.0069(15) -0.0028(15)
N7 0.017(2) 0.010(2) 0.026(3) 0.000 0.0062(19) 0.000
N8 0.016(2) 0.013(2) 0.018(3) 0.000 0.0079(18) 0.000
C22 0.0188(17) 0.0053(15) 0.025(2) 0.0019(13) 0.0090(15) 0.0018(13)
C23 0.0231(18) 0.0178(17) 0.024(2) -0.0008(14) 0.0114(15) -0.0037(15)
C24 0.0225(18) 0.0251(19) 0.019(2) -0.0041(14) 0.0047(15) 0.0019(15)
C25 0.0147(16) 0.0245(18) 0.030(2) -0.0038(15) 0.0097(15) -0.0002(14)
C26 0.0193(17) 0.031(2) 0.024(2) -0.0028(16) 0.0095(15) 0.0023(16)
C27 0.0176(17) 0.0154(18) 0.027(2) -0.0039(14) 0.0073(15) -0.0025(15)
C28 0.0191(17) 0.0255(18) 0.027(2) 0.0017(18) 0.0110(15) 0.0005(18)
C29 0.0203(18) 0.028(2) 0.027(2) -0.0047(15) 0.0096(16) 0.0002(16)
C30 0.039(2) 0.032(2) 0.031(2) 0.0064(18) 0.0171(19) 0.012(2)
C31 0.0231(17) 0.025(2) 0.024(2) -0.0056(15) 0.0071(15) 0.0003(16)
C32 0.036(2) 0.031(2) 0.023(2) -0.0030(16) 0.0105(18) -0.0056(18)
C33 0.054(3) 0.026(2) 0.041(3) -0.0030(19) 0.013(2) 0.000(2)
C34 0.062(3) 0.031(2) 0.052(3) -0.0110(19) 0.024(2) 0.011(2)
C35 0.048(3) 0.043(3) 0.049(3) -0.004(2) 0.033(2) 0.007(2)
C36 0.034(2) 0.032(2) 0.034(2) -0.002(2) 0.0146(17) -0.004(2)
C37 0.0197(18) 0.0141(16) 0.026(2) 0.0038(14) 0.0088(15) 0.0029(14)
C38 0.0211(17) 0.0156(17) 0.022(2) -0.0027(13) 0.0048(14) -0.0006(14)
C39 0.020(3) 0.012(2) 0.026(3) 0.000 0.014(2) 0.000
C40 0.015(2) 0.009(2) 0.020(3) 0.000 0.009(2) 0.000
C41 0.0218(18) 0.0134(16) 0.032(2) 0.0033(14) 0.0109(16) 0.0024(14)
C42 0.0177(18) 0.0111(15) 0.031(2) -0.0003(14) 0.0072(16) 0.0000(14)
O100 0.0459(18) 0.0504(19) 0.044(2) -0.0051(15) 0.0117(15) 0.0162(15)
C101 0.041(3) 0.112(5) 0.045(3) -0.019(3) 0.004(2) 0.026(3)
C102 0.038(3) 0.115(5) 0.035(3) 0.008(3) 0.011(2) 0.013(3)
C103 0.074(4) 0.072(4) 0.071(5) 0.027(3) 0.006(3) 0.005(3)
C104 0.048(3) 0.041(3) 0.056(4) 0.009(2) 0.019(2) 0.007(2)

loop_
_atom_type_symbol
_atom_type_description
_atom_type_scat_dispersion_real
_atom_type_scat_dispersion_imag
_atom_type_scat_source
C C 0.0033 0.0016 'International Tables Vol C Tables 4.2.6.8 and 6.1.1.4'
H H 0.0000 0.0000 'International Tables Vol C Tables 4.2.6.8 and 6.1.1.4'
N N 0.0061 0.0033 'International Tables Vol C Tables 4.2.6.8 and 6.1.1.4'
O O 0.0106 0.0060 'International Tables Vol C Tables 4.2.6.8 and 6.1.1.4'
Fe Fe 0.3463 0.8444 'International Tables Vol C Tables 4.2.6.8 and 6.1.1.4'

loop_
_geom_angle_atom_site_label_1
_geom_angle_atom_site_label_2
_geom_angle_atom_site_label_3
_geom_angle
_geom_angle_site_symmetry_1
_geom_angle_site_symmetry_3
O1 Fe1 O1 179.92(15) 2_656 .
O1 Fe1 N1 86.27(9) 2_656 2_656
O1 Fe1 N1 93.73(9) . 2_656
O1 Fe1 N1 93.73(9) 2_656 .
O1 Fe1 N1 86.27(9) . .
N1 Fe1 N1 179.44(16) 2_656 .
O1 Fe1 N4 90.04(7) 2_656 1_545
O1 Fe1 N4 90.04(7) . 1_545
N1 Fe1 N4 89.72(8) 2_656 1_545
N1 Fe1 N4 89.72(8) . 1_545
O1 Fe1 N3 89.96(7) 2_656 .
O1 Fe1 N3 89.96(7) . .
N1 Fe1 N3 90.28(8) 2_656 .
N1 Fe1 N3 90.28(8) . .
N4 Fe1 N3 180.000(1) 1_545 .
C1 O1 Fe1 133.2(2) . .
C7 N1 C8 116.2(3) . .
C7 N1 Fe1 126.3(2) . .
C8 N1 Fe1 117.56(19) . .
O1 C1 C2 119.3(3) . .
O1 C1 C6 122.8(3) . .
C2 C1 C6 117.8(3) . .
C3 C2 C1 121.9(3) . .
C3 C2 H2A 119.0 . .
C1 C2 H2A 119.0 . .
O2B N2 O2A 123.3(3) . .
O2B N2 C4 119.4(3) . .
O2A N2 C4 117.3(3) . .
C16 N3 C16 115.8(4) . 2_656
C16 N3 Fe1 122.1(2) . .
C16 N3 Fe1 122.1(2) 2_656 .
C2 C3 C4 118.6(3) . .
C2 C3 H3A 120.7 . .
C4 C3 H3A 120.7 . .
C21 N4 C21 118.1(5) . 2_656
C21 N4 Fe1 120.9(2) . 1_565
C21 N4 Fe1 120.9(2) 2_656 1_565
C5 C4 C3 121.8(3) . .
C5 C4 N2 119.8(3) . .
C3 C4 N2 118.4(3) . .
C4 C5 C6 120.7(3) . .
C4 C5 H5A 119.6 . .
C6 C5 H5A 119.6 . .
C5 C6 C1 119.1(3) . .
C5 C6 C7 116.9(3) . .
C1 C6 C7 123.9(3) . .
N1 C7 C6 127.1(3) . .
N1 C7 H7A 116.4 . .
C6 C7 H7A 116.4 . .
N1 C8 C9 112.4(3) . .
N1 C8 C10 110.0(3) . .
C9 C8 C10 113.6(3) . .
N1 C8 H8A 106.8 . .
C9 C8 H8A 106.8 . .
C10 C8 H8A 106.8 . .
C8 C9 H9A 109.5 . .
C8 C9 H9B 109.5 . .
H9A C9 H9B 109.5 . .
C8 C9 H9C 109.5 . .
H9A C9 H9C 109.5 . .
H9B C9 H9C 109.5 . .
C11 C10 C15 117.7(4) . .
C11 C10 C8 120.8(4) . .
C15 C10 C8 121.6(3) . .
C10 C11 C12 121.7(4) . .
C10 C11 H11A 119.2 . .
C12 C11 H11A 119.2 . .
C13 C12 C11 120.2(4) . .
C13 C12 H12A 119.9 . .
C11 C12 H12A 119.9 . .
C14 C13 C12 118.9(4) . .
C14 C13 H13A 120.6 . .
C12 C13 H13A 120.6 . .
C13 C14 C15 121.3(4) . .
C13 C14 H14A 119.4 . .
C15 C14 H14A 119.4 . .
C14 C15 C10 120.3(4) . .
C14 C15 H15A 119.8 . .
C10 C15 H15A 119.8 . .
N3 C16 C17 123.8(3) . .
N3 C16 H16A 118.1 . .
C17 C16 H16A 118.1 . .
C16 C17 C18 120.4(4) . .
C16 C17 H17A 119.8 . .
C18 C17 H17A 119.8 . .
C17 C18 C17 115.8(4) . 2_656
C17 C18 C19 122.1(2) . .
C17 C18 C19 122.1(2) 2_656 .
C20 C19 C20 116.7(4) . 2_656
C20 C19 C18 121.7(2) . .
C20 C19 C18 121.7(2) 2_656 .
C21 C20 C19 119.8(3) . .
C21 C20 H20A 120.1 . .
C19 C20 H20A 120.1 . .
N4 C21 C20 122.8(3) . .
N4 C21 H21A 118.6 . .
C20 C21 H21A 118.6 . .
O3 Fe2 O3 177.75(14) . 2_757
O3 Fe2 N5 86.19(10) . .
O3 Fe2 N5 93.90(10) 2_757 .
O3 Fe2 N5 93.90(10) . 2_757
O3 Fe2 N5 86.19(10) 2_757 2_757
N5 Fe2 N5 175.61(15) . 2_757
O3 Fe2 N8 91.12(7) . 1_565
O3 Fe2 N8 91.12(7) 2_757 1_565
N5 Fe2 N8 87.80(8) . 1_565
N5 Fe2 N8 87.80(8) 2_757 1_565
O3 Fe2 N7 88.88(7) . .
O3 Fe2 N7 88.88(7) 2_757 .
N5 Fe2 N7 92.20(8) . .
N5 Fe2 N7 92.20(8) 2_757 .
N8 Fe2 N7 180.000(1) 1_565 .
C22 O3 Fe2 132.1(2) . .
C28 N5 C29 115.4(3) . .
C28 N5 Fe2 125.4(2) . .
C29 N5 Fe2 119.2(2) . .
O4A N6 O4B 123.3(3) . .
O4A N6 C25 118.5(3) . .
O4B N6 C25 118.2(3) . .
C37 N7 C37 116.6(4) . 2_757
C37 N7 Fe2 121.7(2) . .
C37 N7 Fe2 121.7(2) 2_757 .
C42 N8 C42 115.7(4) 2_757 .
C42 N8 Fe2 122.1(2) 2_757 1_545
C42 N8 Fe2 122.1(2) . 1_545
O3 C22 C23 118.9(3) . .
O3 C22 C27 123.9(3) . .
C23 C22 C27 117.2(3) . .
C24 C23 C22 122.9(3) . .
C24 C23 H23A 118.6 . .
C22 C23 H23A 118.6 . .
C23 C24 C25 118.8(3) . .
C23 C24 H24A 120.6 . .
C25 C24 H24A 120.6 . .
C26 C25 C24 120.9(3) . .
C26 C25 N6 119.9(3) . .
C24 C25 N6 119.1(3) . .
C25 C26 C27 121.1(3) . .
C25 C26 H26A 119.5 . .
C27 C26 H26A 119.5 . .
C26 C27 C22 119.1(3) . .
C26 C27 C28 117.2(3) . .
C22 C27 C28 123.7(3) . .
N5 C28 C27 127.3(3) . .
N5 C28 H28A 116.3 . .
C27 C28 H28A 116.3 . .
N5 C29 C31 112.5(3) . .
N5 C29 C30 109.3(3) . .
C31 C29 C30 113.9(3) . .
N5 C29 H29A 106.9 . .
C31 C29 H29A 106.9 . .
C30 C29 H29A 106.9 . .
C29 C30 H30A 109.5 . .
C29 C30 H30B 109.5 . .
H30A C30 H30B 109.5 . .
C29 C30 H30C 109.5 . .
H30A C30 H30C 109.5 . .
H30B C30 H30C 109.5 . .
C36 C31 C32 117.1(4) . .
C36 C31 C29 123.9(3) . .
C32 C31 C29 119.0(3) . .
C33 C32 C31 120.7(4) . .
C33 C32 H32A 119.7 . .
C31 C32 H32A 119.7 . .
C34 C33 C32 120.8(4) . .
C34 C33 H33A 119.6 . .
C32 C33 H33A 119.6 . .
C35 C34 C33 119.3(4) . .
C35 C34 H34A 120.4 . .
C33 C34 H34A 120.4 . .
C34 C35 C36 121.2(4) . .
C34 C35 H35A 119.4 . .
C36 C35 H35A 119.4 . .
C31 C36 C35 120.8(4) . .
C31 C36 H36A 119.6 . .
C35 C36 H36A 119.6 . .
N7 C37 C38 123.9(3) . .
N7 C37 H37A 118.1 . .
C38 C37 H37A 118.1 . .
C37 C38 C39 118.7(3) . .
C37 C38 H38A 120.6 . .
C39 C38 H38A 120.6 . .
C38 C39 C38 118.1(4) 2_757 .
C38 C39 C40 120.9(2) 2_757 .
C38 C39 C40 120.9(2) . .
C41 C40 C41 117.6(4) . 2_757
C41 C40 C39 121.2(2) . .
C41 C40 C39 121.2(2) 2_757 .
C42 C41 C40 119.2(3) . .
C42 C41 H41A 120.4 . .
C40 C41 H41A 120.4 . .
N8 C42 C41 124.1(3) . .
N8 C42 H42A 118.0 . .
C41 C42 H42A 118.0 . .
C101 O100 C104 108.4(4) . .
O100 C101 C102 107.6(4) . .
O100 C101 H10A 110.2 . .
C102 C101 H10A 110.2 . .
O100 C101 H10B 110.2 . .
C102 C101 H10B 110.2 . .
H10A C101 H10B 108.5 . .
C103 C102 C101 99.9(4) . .
C103 C102 H10C 111.8 . .
C101 C102 H10C 111.8 . .
C103 C102 H10D 111.8 . .
C101 C102 H10D 111.8 . .
H10C C102 H10D 109.5 . .
C102 C103 C104 103.3(5) . .
C102 C103 H10E 111.1 . .
C104 C103 H10E 111.1 . .
C102 C103 H10F 111.1 . .
C104 C103 H10F 111.1 . .
H10E C103 H10F 109.1 . .
O100 C104 C103 105.2(4) . .
O100 C104 H10G 110.7 . .
C103 C104 H10G 110.7 . .
O100 C104 H10H 110.7 . .
C103 C104 H10H 110.7 . .
H10G C104 H10H 108.8 . .
C204 O200 C201 104.1(7) . .
O200 C201 C202 107.2(8) . .
C201 C202 C203 101.1(8) . .
C204 C203 C202 105.8(8) . .
O200 C204 C203 105.5(8) . .
C23A C20A C21A 111.5(12) . .
C24A C22A C21A 104.8(11) . .
C22A C21A C20A 99.9(11) . .
C20A C23A C24A 100.1(12) . .
C22A C24A C23A 109.5(11) . .
C301 O300 C301 92.2(14) 2_756 .
C301 O300 O300 58.1(11) 2_756 2_756
C301 O300 O300 57.4(12) . 2_756
C302 C301 O300 98.5(13) . 2_756
C302 C301 O300 108.7(13) . .
O300 C301 O300 64.6(14) 2_756 .
C301 C302 C302 102.0(8) . 2_756
C401 C400 C401 116(2) . 2_657
C400 C401 C402 112.9(14) . .
C401 C402 C402 98.5(6) . 2_657

loop_
_geom_bond_atom_site_label_1
_geom_bond_atom_site_label_2
_geom_bond_distance
_geom_bond_site_symmetry_2
Fe1 O1 2.022(2) 2_656
Fe1 O1 2.022(2) .
Fe1 N1 2.153(3) 2_656
Fe1 N1 2.153(3) .
Fe1 N4 2.250(4) 1_545
Fe1 N3 2.259(4) .
O1 C1 1.303(4) .
N1 C7 1.280(4) .
N1 C8 1.492(4) .
C1 C2 1.418(5) .
C1 C6 1.430(5) .
C2 C3 1.379(5) .
C2 H2A 0.9500 .
O2B N2 1.211(4) .
N2 O2A 1.241(4) .
N2 C4 1.461(4) .
N3 C16 1.338(4) .
N3 C16 1.338(4) 2_656
C3 C4 1.388(5) .
C3 H3A 0.9500 .
N4 C21 1.325(4) .
N4 C21 1.325(4) 2_656
N4 Fe1 2.250(4) 1_565
C4 C5 1.371(5) .
C5 C6 1.394(5) .
C5 H5A 0.9500 .
C6 C7 1.452(5) .
C7 H7A 0.9500 .
C8 C9 1.517(5) .
C8 C10 1.528(5) .
C8 H8A 1.0000 .
C9 H9A 0.9800 .
C9 H9B 0.9800 .
C9 H9C 0.9800 .
C10 C11 1.370(6) .
C10 C15 1.402(6) .
C11 C12 1.389(6) .
C11 H11A 0.9500 .
C12 C13 1.374(7) .
C12 H12A 0.9500 .
C13 C14 1.372(7) .
C13 H13A 0.9500 .
C14 C15 1.379(6) .
C14 H14A 0.9500 .
C15 H15A 0.9500 .
C16 C17 1.381(5) .
C16 H16A 0.9500 .
C17 C18 1.386(4) .
C17 H17A 0.9500 .
C18 C17 1.386(4) 2_656
C18 C19 1.486(6) .
C19 C20 1.388(4) .
C19 C20 1.388(4) 2_656
C20 C21 1.371(5) .
C20 H20A 0.9500 .
C21 H21A 0.9500 .
Fe2 O3 2.026(2) .
Fe2 O3 2.026(2) 2_757
Fe2 N5 2.184(3) .
Fe2 N5 2.184(3) 2_757
Fe2 N8 2.213(4) 1_565
Fe2 N7 2.279(4) .
O3 C22 1.294(4) .
O4B N6 1.232(4) .
O4A N6 1.222(4) .
N5 C28 1.272(4) .
N5 C29 1.492(5) .
N6 C25 1.459(5) .
N7 C37 1.337(4) .
N7 C37 1.337(4) 2_757
N8 C42 1.354(4) 2_757
N8 C42 1.354(4) .
N8 Fe2 2.213(4) 1_545
C22 C23 1.413(5) .
C22 C27 1.431(5) .
C23 C24 1.368(5) .
C23 H23A 0.9500 .
C24 C25 1.398(5) .
C24 H24A 0.9500 .
C25 C26 1.367(5) .
C26 C27 1.404(5) .
C26 H26A 0.9500 .
C27 C28 1.451(5) .
C28 H28A 0.9500 .
C29 C31 1.515(5) .
C29 C30 1.532(5) .
C29 H29A 1.0000 .
C30 H30A 0.9800 .
C30 H30B 0.9800 .
C30 H30C 0.9800 .
C31 C36 1.387(5) .
C31 C32 1.420(5) .
C32 C33 1.377(6) .
C32 H32A 0.9500 .
C33 C34 1.374(7) .
C33 H33A 0.9500 .
C34 C35 1.363(7) .
C34 H34A 0.9500 .
C35 C36 1.389(6) .
C35 H35A 0.9500 .
C36 H36A 0.9500 .
C37 C38 1.387(4) .
C37 H37A 0.9500 .
C38 C39 1.389(4) .
C38 H38A 0.9500 .
C39 C38 1.389(4) 2_757
C39 C40 1.484(6) .
C40 C41 1.395(4) .
C40 C41 1.395(4) 2_757
C41 C42 1.382(5) .
C41 H41A 0.9500 .
C42 H42A 0.9500 .
O100 C101 1.404(6) .
O100 C104 1.434(5) .
C101 C102 1.499(8) .
C101 H10A 0.9900 .
C101 H10B 0.9900 .
C102 C103 1.484(9) .
C102 H10C 0.9900 .
C102 H10D 0.9900 .
C103 C104 1.514(7) .
C103 H10E 0.9900 .
C103 H10F 0.9900 .
C104 H10G 0.9900 .
C104 H10H 0.9900 .
O200 C204 1.440(11) .
O200 C201 1.468(12) .
C201 C202 1.529(15) .
C202 C203 1.577(13) .
C203 C204 1.543(15) .
C20A C23A 1.359(18) .
C20A C21A 1.561(19) .
C22A C24A 1.502(19) .
C22A C21A 1.541(19) .
C23A C24A 1.55(2) .
O300 C301 1.54(2) 2_756
O300 C301 1.55(2) .
O300 O300 1.65(4) 2_756
C301 C302 1.264(18) .
C301 O300 1.54(2) 2_756
C302 C302 1.630(16) 2_756
C400 C401 1.238(13) .
C400 C401 1.238(13) 2_657
C401 C402 1.465(19) .
C402 C402 1.655(16) 2_657
